data_4080396
loop_
_publ_author_name
'Robinson, Jerome R.'
'Carroll, Patrick J.'
'Walsh, Patrick J.'
'Schelter, Eric J.'

_publ_section_title
;
 Uranium(IV) BINOLate Heterobimetallics: Synthesis and Reactivity in an
 Asymmetric Diels--Alder Reaction
;
_journal_issue 5
_journal_name_full Organometallics
_journal_page_first 1493
_journal_paper_doi 10.1021/om3011849
_journal_volume 32
_journal_year 2013
_chemical_formula_sum 'C84 H84 Cl Li3 O12 U'
_chemical_formula_weight 1579.81
_space_group_IT_number 19
_symmetry_cell_setting orthorhombic
_symmetry_Int_Tables_number 19
_symmetry_space_group_name_Hall 'P 2ac 2ab'
_symmetry_space_group_name_H-M 'P 21 21 21'
_atom_sites_solution_hydrogens geom
_atom_sites_solution_primary direct
_audit_creation_method SHELXL-97
_cell_angle_alpha 90.00
_cell_angle_beta 90.00
_cell_angle_gamma 90.00
_cell_formula_units_Z 4
_cell_length_a 11.0718(17)
_cell_length_b 25.400(4)
_cell_length_c 26.095(5)
_cell_measurement_temperature 143(1)
_cell_volume 7339(2)
_computing_data_collection 'Bruker APEX2'
_computing_data_reduction 'Bruker SAINT'
_computing_structure_refinement 'SHELXL-97 (Sheldrick, 2008)'
_computing_structure_solution 'SHELXS-97 (Sheldrick, 2008)'
_diffrn_ambient_temperature 143(1)
_diffrn_measured_fraction_theta_full 0.996
_diffrn_measured_fraction_theta_max 0.996
_diffrn_measurement_device 'CCD Area Detector'
_diffrn_measurement_device_type 'Bruker APEXII'
_diffrn_measurement_method 'phi and omega scans'
_diffrn_radiation_monochromator graphite
_diffrn_radiation_source 'sealed tube'
_diffrn_radiation_type MoK\a
_diffrn_radiation_wavelength 0.71073
_diffrn_reflns_av_R_equivalents 0.0297
_diffrn_reflns_av_sigmaI/netI 0.0315
_diffrn_reflns_limit_h_max 14
_diffrn_reflns_limit_h_min -14
_diffrn_reflns_limit_k_max 33
_diffrn_reflns_limit_k_min -32
_diffrn_reflns_limit_l_max 33
_diffrn_reflns_limit_l_min -33
_diffrn_reflns_number 106749
_diffrn_reflns_theta_full 27.55
_diffrn_reflns_theta_max 27.55
_diffrn_reflns_theta_min 1.75
_exptl_absorpt_coefficient_mu 2.311
_exptl_absorpt_correction_T_max 0.7456
_exptl_absorpt_correction_T_min 0.5717
_exptl_absorpt_correction_type multi-scan
_exptl_absorpt_process_details '(SADABS; Sheldrick, 2007)'
_exptl_crystal_density_diffrn 1.430
_exptl_crystal_density_method 'not measured'
_exptl_crystal_F_000 3208
_exptl_crystal_size_max 0.44
_exptl_crystal_size_mid 0.30
_exptl_crystal_size_min 0.08
_refine_diff_density_max 1.062
_refine_diff_density_min -0.479
_refine_diff_density_rms 0.064
_refine_ls_abs_structure_details 'Flack H D (1983), Acta Cryst. A39, 876-881'
_refine_ls_abs_structure_Flack 0.005(3)
_refine_ls_extinction_method none
_refine_ls_goodness_of_fit_ref 1.032
_refine_ls_hydrogen_treatment constr
_refine_ls_matrix_type full
_refine_ls_number_parameters 929
_refine_ls_number_reflns 16731
_refine_ls_number_restraints 16
_refine_ls_restrained_S_all 1.034
_refine_ls_R_factor_all 0.0231
_refine_ls_R_factor_gt 0.0211
_refine_ls_shift/su_max 0.030
_refine_ls_shift/su_mean 0.001
_refine_ls_structure_factor_coef Fsqd
_refine_ls_weighting_details 'calc w=1/[\s^2^(Fo^2^)+(0.0291P)^2^+2.0244P] where P=(Fo^2^+2Fc^2^)/3'
_refine_ls_weighting_scheme calc
_refine_ls_wR_factor_gt 0.0549
_refine_ls_wR_factor_ref 0.0557
_reflns_number_gt 16037
_reflns_number_total 16731
_reflns_threshold_expression >2sigma(I)
_cod_data_source_file om3011849_si_002.cif
_cod_data_source_block shelxl
_cod_depositor_comments
;
The following automatic conversions were performed:
'_atom_site_symetry_multiplicity' tag replaced with
'_atom_site_symmetry_multiplicity'.

Automatic conversion script
Id: cif_correct_tags 1440 2010-10-19 06:21:57Z saulius 
;
_cod_original_sg_symbol_H-M 'P 21 21 21 '
_cod_database_code 4080396

loop_
_symmetry_equiv_pos_as_xyz
'x, y, z'
'x+1/2, -y+1/2, -z'
'-x, y+1/2, -z+1/2'
'-x+1/2, -y, z+1/2'

loop_
_atom_site_label
_atom_site_type_symbol
_atom_site_fract_x
_atom_site_fract_y
_atom_site_fract_z
_atom_site_U_iso_or_equiv
_atom_site_adp_type
_atom_site_occupancy
_atom_site_symmetry_multiplicity
_atom_site_calc_flag
_atom_site_refinement_flags
_atom_site_disorder_assembly
_atom_site_disorder_group
U1 U 0.300454(7) 0.790016(3) 0.236554(3) 0.01892(3) Uani 1 1 d . B .
Cl1 Cl 0.08025(6) 0.82485(3) 0.21196(3) 0.03355(15) Uani 1 1 d . . .
O1 O 0.33862(15) 0.87702(7) 0.25939(7) 0.0232(4) Uani 1 1 d . B .
O2 O 0.43389(16) 0.82291(7) 0.17645(8) 0.0250(4) Uani 1 1 d . B .
O3 O 0.28234(17) 0.74730(7) 0.15628(7) 0.0255(4) Uani 1 1 d . B .
O4 O 0.28233(16) 0.70190(7) 0.25424(6) 0.0241(4) Uani 1 1 d . . .
O5 O 0.21719(15) 0.77773(6) 0.31697(7) 0.0223(4) Uani 1 1 d . . .
O6 O 0.46413(14) 0.79186(7) 0.29061(7) 0.0218(3) Uani 1 1 d . B .
O7 O 0.2855(3) 0.84245(9) 0.07033(9) 0.0503(6) Uani 1 1 d . B .
O8 O 0.4857(3) 0.75774(11) 0.06916(13) 0.0688(9) Uani 1 1 d D B .
O9 O 0.01784(19) 0.68910(9) 0.30234(10) 0.0438(6) Uani 1 1 d . . .
O10 O 0.2111(3) 0.65584(11) 0.37216(10) 0.0568(7) Uani 1 1 d . . .
O11 O 0.6359(2) 0.88791(9) 0.32246(11) 0.0466(6) Uani 1 1 d . B .
O12 O 0.7912(10) 0.9944(3) 0.0170(3) 0.205(4) Uani 1 1 d . . .
C1 C 0.3203(2) 0.91926(9) 0.22917(10) 0.0217(5) Uani 1 1 d . . .
C2 C 0.2127(2) 0.94861(10) 0.23530(13) 0.0314(6) Uani 1 1 d . . .
H2 H 0.1563 0.9382 0.2597 0.042 Uiso 1 1 calc R . .
C3 C 0.1907(3) 0.99170(11) 0.20607(14) 0.0382(7) Uani 1 1 d . . .
H3 H 0.1213 1.0114 0.2118 0.051 Uiso 1 1 calc R . .
C4 C 0.2721(3) 1.00719(11) 0.16684(13) 0.0317(6) Uani 1 1 d . . .
C5 C 0.2483(3) 1.05082(12) 0.13417(15) 0.0440(8) Uani 1 1 d . . .
H5 H 0.1782 1.0704 0.1389 0.058 Uiso 1 1 calc R . .
C6 C 0.3263(4) 1.06449(12) 0.09612(14) 0.0481(10) Uani 1 1 d . . .
H6 H 0.3093 1.0932 0.0752 0.064 Uiso 1 1 calc R . .
C7 C 0.4298(4) 1.03594(14) 0.08865(14) 0.0454(9) Uani 1 1 d . . .
H7 H 0.4824 1.0453 0.0624 0.060 Uiso 1 1 calc R . .
C8 C 0.4574(3) 0.99349(12) 0.11946(12) 0.0353(7) Uani 1 1 d . . .
H8 H 0.5280 0.9747 0.1134 0.047 Uiso 1 1 calc R . .
C9 C 0.3808(3) 0.97797(11) 0.15987(11) 0.0267(6) Uani 1 1 d . . .
C10 C 0.4056(2) 0.93480(10) 0.19327(10) 0.0221(5) Uani 1 1 d . . .
C11 C 0.5246(2) 0.90698(10) 0.19201(10) 0.0235(5) Uani 1 1 d . . .
C12 C 0.6338(2) 0.93602(11) 0.20110(12) 0.0284(6) Uani 1 1 d . . .
C13 C 0.6324(2) 0.99069(11) 0.21311(13) 0.0317(6) Uani 1 1 d . . .
H13 H 0.5587 1.0080 0.2162 0.042 Uiso 1 1 calc R . .
C14 C 0.7370(3) 1.01813(13) 0.22023(15) 0.0428(8) Uani 1 1 d . . .
H14 H 0.7340 1.0541 0.2269 0.057 Uiso 1 1 calc R . .
C15 C 0.8493(3) 0.99250(14) 0.2175(2) 0.0574(12) Uani 1 1 d . . .
H15 H 0.9201 1.0114 0.2229 0.076 Uiso 1 1 calc R . .
C16 C 0.8548(3) 0.93962(14) 0.20691(18) 0.0518(10) Uani 1 1 d . . .
H16 H 0.9294 0.9229 0.2049 0.069 Uiso 1 1 calc R . .
C17 C 0.7474(3) 0.91043(12) 0.19899(14) 0.0363(7) Uani 1 1 d . . .
C18 C 0.7509(3) 0.85524(12) 0.19087(15) 0.0393(8) Uani 1 1 d . . .
H18 H 0.8247 0.8377 0.1904 0.052 Uiso 1 1 calc R . .
C19 C 0.6465(3) 0.82790(12) 0.18384(13) 0.0326(6) Uani 1 1 d . . .
H19 H 0.6502 0.7917 0.1789 0.043 Uiso 1 1 calc R . .
C20 C 0.5322(2) 0.85319(11) 0.18389(11) 0.0242(5) Uani 1 1 d . . .
C21 C 0.2013(2) 0.71040(11) 0.14363(9) 0.0263(5) Uani 1 1 d . . .
C22 C 0.0980(3) 0.72512(12) 0.11487(12) 0.0365(7) Uani 1 1 d . . .
H22 H 0.0906 0.7598 0.1038 0.048 Uiso 1 1 calc R . .
C23 C 0.0095(3) 0.69012(14) 0.10298(14) 0.0427(8) Uani 1 1 d . . .
H23 H -0.0572 0.7012 0.0842 0.057 Uiso 1 1 calc R . .
C24 C 0.0176(3) 0.63710(13) 0.11879(13) 0.0377(7) Uani 1 1 d . . .
C25 C -0.0767(3) 0.60033(16) 0.11038(16) 0.0500(9) Uani 1 1 d . . .
H25 H -0.1450 0.6109 0.0924 0.066 Uiso 1 1 calc R . .
C26 C -0.0699(3) 0.55092(15) 0.12763(18) 0.0543(10) Uani 1 1 d . . .
H26 H -0.1332 0.5276 0.1216 0.072 Uiso 1 1 calc R . .
C27 C 0.0335(3) 0.53389(14) 0.15511(16) 0.0458(9) Uani 1 1 d . . .
H27 H 0.0373 0.4996 0.1675 0.061 Uiso 1 1 calc R . .
C28 C 0.1276(3) 0.56768(12) 0.16350(14) 0.0366(7) Uani 1 1 d . . .
H28 H 0.1957 0.5558 0.1809 0.049 Uiso 1 1 calc R . .
C29 C 0.1230(2) 0.62067(11) 0.14613(12) 0.0297(6) Uani 1 1 d . . .
C30 C 0.2163(3) 0.65776(10) 0.15737(10) 0.0257(5) Uani 1 1 d . . .
C31 C 0.3268(2) 0.64175(10) 0.18614(10) 0.0229(5) Uani 1 1 d . . .
C32 C 0.4104(3) 0.60375(10) 0.16540(11) 0.0259(6) Uani 1 1 d . . .
C33 C 0.3982(3) 0.58317(12) 0.11503(12) 0.0343(6) Uani 1 1 d . . .
H33 H 0.3332 0.5937 0.0949 0.046 Uiso 1 1 calc R . .
C34 C 0.4799(3) 0.54830(14) 0.09563(15) 0.0442(8) Uani 1 1 d . . .
H34 H 0.4704 0.5356 0.0624 0.059 Uiso 1 1 calc R . .
C35 C 0.5786(3) 0.53135(14) 0.12549(16) 0.0476(9) Uani 1 1 d . . .
H35 H 0.6337 0.5074 0.1121 0.063 Uiso 1 1 calc R . .
C36 C 0.5930(3) 0.55024(13) 0.17406(15) 0.0424(8) Uani 1 1 d . . .
H36 H 0.6580 0.5387 0.1936 0.056 Uiso 1 1 calc R . .
C37 C 0.5111(2) 0.58700(11) 0.19522(12) 0.0300(6) Uani 1 1 d . . .
C38 C 0.5267(2) 0.60766(11) 0.24469(12) 0.0315(6) Uani 1 1 d . . .
H38 H 0.5902 0.5957 0.2649 0.042 Uiso 1 1 calc R . .
C39 C 0.4502(2) 0.64496(10) 0.26346(13) 0.0267(5) Uani 1 1 d . . .
H39 H 0.4630 0.6586 0.2961 0.035 Uiso 1 1 calc R . .
C40 C 0.3508(2) 0.66338(9) 0.23385(12) 0.0220(5) Uani 1 1 d . . .
C41 C 0.2266(2) 0.81711(10) 0.35095(10) 0.0211(5) Uani 1 1 d . . .
C42 C 0.1292(2) 0.85369(10) 0.35411(10) 0.0238(5) Uani 1 1 d . . .
H42 H 0.0627 0.8497 0.3327 0.032 Uiso 1 1 calc R . .
C43 C 0.1322(3) 0.89433(11) 0.38803(11) 0.0271(6) Uani 1 1 d . . .
H43 H 0.0661 0.9168 0.3905 0.036 Uiso 1 1 calc R . .
C44 C 0.2335(2) 0.90290(10) 0.41932(10) 0.0248(6) Uani 1 1 d . . .
C45 C 0.2384(3) 0.94447(11) 0.45572(12) 0.0326(7) Uani 1 1 d . . .
H45 H 0.1713 0.9659 0.4604 0.043 Uiso 1 1 calc R . .
C46 C 0.3399(3) 0.95336(12) 0.48384(12) 0.0381(7) Uani 1 1 d . . .
H46 H 0.3405 0.9802 0.5081 0.051 Uiso 1 1 calc R . .
C47 C 0.4421(3) 0.92290(12) 0.47670(12) 0.0357(7) Uani 1 1 d . . .
H47 H 0.5125 0.9307 0.4946 0.048 Uiso 1 1 calc R . .
C48 C 0.4403(3) 0.88100(11) 0.44313(11) 0.0291(6) Uani 1 1 d . . .
H48 H 0.5092 0.8605 0.4392 0.039 Uiso 1 1 calc R . .
C49 C 0.3354(2) 0.86875(10) 0.41459(10) 0.0226(5) Uani 1 1 d . . .
C50 C 0.3282(2) 0.82335(10) 0.38127(10) 0.0211(5) Uani 1 1 d . . .
C51 C 0.4281(2) 0.78314(10) 0.38126(10) 0.0206(5) Uani 1 1 d . . .
C52 C 0.4612(2) 0.75765(10) 0.42853(11) 0.0242(5) Uani 1 1 d . . .
C53 C 0.3974(3) 0.76477(11) 0.47444(11) 0.0306(6) Uani 1 1 d . . .
H53 H 0.3297 0.7864 0.4746 0.041 Uiso 1 1 calc R . .
C54 C 0.4330(3) 0.74034(13) 0.51958(12) 0.0386(7) Uani 1 1 d . . .
H54 H 0.3892 0.7461 0.5495 0.051 Uiso 1 1 calc R . .
C55 C 0.5328(3) 0.70757(13) 0.52049(12) 0.0401(7) Uani 1 1 d . . .
H55 H 0.5569 0.6919 0.5511 0.053 Uiso 1 1 calc R . .
C56 C 0.5956(3) 0.69824(11) 0.47653(12) 0.0343(7) Uani 1 1 d . . .
H56 H 0.6615 0.6755 0.4773 0.046 Uiso 1 1 calc R . .
C57 C 0.5626(3) 0.72248(10) 0.42942(11) 0.0266(6) Uani 1 1 d . . .
C58 C 0.6246(2) 0.71212(12) 0.38328(11) 0.0282(5) Uani 1 1 d . . .
H58 H 0.6907 0.6895 0.3835 0.038 Uiso 1 1 calc R . .
C59 C 0.5891(2) 0.73471(10) 0.33849(11) 0.0248(5) Uani 1 1 d . . .
H59 H 0.6307 0.7268 0.3085 0.033 Uiso 1 1 calc R . .
C60 C 0.4894(2) 0.77035(10) 0.33637(10) 0.0202(5) Uani 1 1 d . B .
C61 C 0.1902(5) 0.87511(17) 0.09261(17) 0.0663(12) Uani 1 1 d . . .
H61A H 0.2145 0.8881 0.1260 0.088 Uiso 1 1 calc R . .
H61B H 0.1164 0.8549 0.0965 0.088 Uiso 1 1 calc R . .
C62 C 0.1714(5) 0.91922(18) 0.05693(18) 0.0696(14) Uani 1 1 d . . .
H62A H 0.1688 0.9523 0.0755 0.093 Uiso 1 1 calc R . .
H62B H 0.0958 0.9149 0.0386 0.093 Uiso 1 1 calc R . .
C63 C 0.2736(5) 0.91899(17) 0.02074(18) 0.0706(14) Uani 1 1 d . . .
H63A H 0.3157 0.9525 0.0215 0.094 Uiso 1 1 calc R . .
H63B H 0.2455 0.9125 -0.0139 0.094 Uiso 1 1 calc R . .
C64 C 0.3557(4) 0.87520(16) 0.03828(18) 0.0633(12) Uani 1 1 d . . .
H64A H 0.3857 0.8555 0.0091 0.084 Uiso 1 1 calc R . .
H64B H 0.4240 0.8894 0.0570 0.084 Uiso 1 1 calc R . .
C65 C 0.5929(5) 0.7780(2) 0.0468(3) 0.0979(19) Uani 1 1 d DU B .
H65A H 0.6189 0.8103 0.0634 0.130 Uiso 1 1 calc R . .
H65B H 0.5835 0.7842 0.0103 0.130 Uiso 1 1 calc R . .
C66 C 0.6805(7) 0.7319(3) 0.0579(5) 0.186(5) Uani 1 1 d DU . .
H66A H 0.6973 0.7113 0.0274 0.247 Uiso 0.55 1 calc PR A 1
H66B H 0.7557 0.7439 0.0729 0.247 Uiso 0.55 1 calc PR A 1
H66X H 0.7359 0.7279 0.0293 0.247 Uiso 0.45 1 calc PR A 2
H66Y H 0.7276 0.7398 0.0883 0.247 Uiso 0.45 1 calc PR A 2
C67 C 0.6026(14) 0.7017(6) 0.0964(5) 0.204(8) Uani 0.55 1 d PDU B 1
H67A H 0.6324 0.6663 0.1021 0.271 Uiso 0.55 1 calc PR B 1
H67B H 0.5961 0.7201 0.1288 0.271 Uiso 0.55 1 calc PR B 1
C67' C 0.6114(10) 0.6807(5) 0.0659(9) 0.165(10) Uani 0.45 1 d PDU B 2
H67X H 0.6230 0.6564 0.0377 0.220 Uiso 0.45 1 calc PR B 2
H67Y H 0.6334 0.6637 0.0979 0.220 Uiso 0.45 1 calc PR B 2
C68 C 0.4852(8) 0.7019(2) 0.0674(4) 0.164(4) Uani 1 1 d DU . .
H68A H 0.4913 0.6876 0.0331 0.218 Uiso 0.55 1 calc PR B 1
H68B H 0.4188 0.6859 0.0860 0.218 Uiso 0.55 1 calc PR B 1
H68X H 0.4416 0.6902 0.0373 0.218 Uiso 0.45 1 calc PR B 2
H68Y H 0.4439 0.6882 0.0974 0.218 Uiso 0.45 1 calc PR B 2
C69 C -0.0748(3) 0.72580(14) 0.28908(17) 0.0496(9) Uani 1 1 d . . .
H69A H -0.0409 0.7603 0.2825 0.066 Uiso 1 1 calc R . .
H69B H -0.1338 0.7287 0.3164 0.066 Uiso 1 1 calc R . .
C70 C -0.1315(4) 0.7035(2) 0.24146(17) 0.0695(12) Uani 1 1 d . . .
H70A H -0.2143 0.7153 0.2376 0.092 Uiso 1 1 calc R . .
H70B H -0.0860 0.7131 0.2111 0.092 Uiso 1 1 calc R . .
C71 C -0.1257(4) 0.6453(2) 0.25114(17) 0.0681(13) Uani 1 1 d . . .
H71A H -0.1287 0.6255 0.2194 0.091 Uiso 1 1 calc R . .
H71B H -0.1907 0.6338 0.2734 0.091 Uiso 1 1 calc R . .
C72 C -0.0038(3) 0.63969(15) 0.27714(17) 0.0560(11) Uani 1 1 d . . .
H72A H -0.0053 0.6111 0.3018 0.074 Uiso 1 1 calc R . .
H72B H 0.0588 0.6326 0.2521 0.074 Uiso 1 1 calc R . .
C73 C 0.1161(6) 0.6509(4) 0.4107(2) 0.0615(18) Uani 0.65 1 d P C 1
H73A H 0.0758 0.6171 0.4084 0.082 Uiso 0.65 1 calc PR C 1
H73B H 0.0568 0.6788 0.4074 0.082 Uiso 0.65 1 calc PR C 1
C73' C 0.1595(13) 0.6848(7) 0.4172(5) 0.066(4) Uani 0.35 1 d P B 2
H73X H 0.1945 0.7197 0.4195 0.087 Uiso 0.35 1 calc PR B 2
H73Y H 0.0727 0.6883 0.4135 0.087 Uiso 0.35 1 calc PR B 2
C74 C 0.1867(4) 0.65583(19) 0.46065(16) 0.0638(12) Uani 1 1 d . . .
H74A H 0.2075 0.6922 0.4679 0.085 Uiso 0.65 1 calc PR C 1
H74B H 0.1422 0.6413 0.4893 0.085 Uiso 0.65 1 calc PR C 1
H74X H 0.1197 0.6330 0.4696 0.085 Uiso 0.35 1 calc PR C 2
H74Y H 0.2027 0.6792 0.4893 0.085 Uiso 0.35 1 calc PR C 2
C75 C 0.2957(5) 0.62394(17) 0.44869(15) 0.0641(11) Uani 1 1 d . C .
H75A H 0.2835 0.5874 0.4583 0.085 Uiso 1 1 calc R . .
H75B H 0.3657 0.6374 0.4668 0.085 Uiso 1 1 calc R . .
C76 C 0.3125(4) 0.62904(17) 0.39116(14) 0.0578(10) Uani 1 1 d . C .
H76A H 0.3856 0.6486 0.3836 0.077 Uiso 1 1 calc R . .
H76B H 0.3187 0.5945 0.3755 0.077 Uiso 1 1 calc R . .
C77 C 0.6576(4) 0.93530(15) 0.35061(18) 0.0601(11) Uani 1 1 d . . .
H77A H 0.5829 0.9485 0.3651 0.080 Uiso 1 1 calc R . .
H77B H 0.6915 0.9621 0.3284 0.080 Uiso 1 1 calc R . .
C78 C 0.7451(4) 0.9214(2) 0.39236(17) 0.0693(13) Uani 1 1 d . . .
H78A H 0.7081 0.9254 0.4258 0.092 Uiso 1 1 calc R . .
H78B H 0.8164 0.9435 0.3907 0.092 Uiso 1 1 calc R . .
C79 C 0.7776(4) 0.8629(2) 0.38188(19) 0.0743(14) Uani 1 1 d . . .
H79A H 0.8633 0.8566 0.3866 0.099 Uiso 1 1 calc R . .
H79B H 0.7325 0.8395 0.4041 0.099 Uiso 1 1 calc R . .
C80 C 0.7428(3) 0.85626(16) 0.32901(19) 0.0577(11) Uani 1 1 d . . .
H80A H 0.8066 0.8681 0.3063 0.077 Uiso 1 1 calc R . .
H80B H 0.7257 0.8196 0.3217 0.077 Uiso 1 1 calc R . .
C81 C 0.8138(10) 0.9691(3) 0.0646(4) 0.141(3) Uani 1 1 d . . .
H81A H 0.7637 0.9840 0.0914 0.188 Uiso 1 1 calc R . .
H81B H 0.8979 0.9728 0.0743 0.188 Uiso 1 1 calc R . .
C82 C 0.7828(14) 0.9125(4) 0.0559(5) 0.198(5) Uani 1 1 d . . .
H82A H 0.8549 0.8921 0.0489 0.263 Uiso 1 1 calc R . .
H82B H 0.7425 0.8978 0.0856 0.263 Uiso 1 1 calc R . .
C83 C 0.7039(13) 0.9125(5) 0.0124(4) 0.203(7) Uani 1 1 d . . .
H83A H 0.6268 0.8974 0.0223 0.271 Uiso 1 1 calc R . .
H83B H 0.7382 0.8904 -0.0142 0.271 Uiso 1 1 calc R . .
C84 C 0.6834(11) 0.9673(3) -0.0088(4) 0.157(4) Uani 1 1 d . . .
H84A H 0.6068 0.9820 0.0022 0.209 Uiso 1 1 calc R . .
H84B H 0.6890 0.9682 -0.0459 0.209 Uiso 1 1 calc R . .
Li1 Li 0.3726(5) 0.7927(2) 0.11371(18) 0.0322(10) Uani 1 1 d . . .
Li2 Li 0.1889(4) 0.70388(18) 0.31628(19) 0.0317(10) Uani 1 1 d . B .
Li3 Li 0.4912(5) 0.8667(2) 0.2910(2) 0.0369(12) Uani 1 1 d . . .

loop_
_atom_site_aniso_label
_atom_site_aniso_U_11
_atom_site_aniso_U_22
_atom_site_aniso_U_33
_atom_site_aniso_U_23
_atom_site_aniso_U_13
_atom_site_aniso_U_12
U1 0.01701(4) 0.01807(4) 0.02169(4) 0.00232(4) -0.00124(4) 0.00026(4)
Cl1 0.0218(3) 0.0369(4) 0.0419(4) 0.0066(3) -0.0049(3) 0.0044(3)
O1 0.0240(8) 0.0205(8) 0.0251(8) 0.0047(8) 0.0017(8) 0.0020(6)
O2 0.0224(9) 0.0225(9) 0.0299(10) -0.0007(8) 0.0017(8) -0.0007(7)
O3 0.0289(10) 0.0210(8) 0.0265(9) 0.0034(7) -0.0033(8) -0.0031(8)
O4 0.0288(9) 0.0211(8) 0.0224(8) -0.0007(6) 0.0019(7) 0.0009(7)
O5 0.0188(8) 0.0210(9) 0.0269(8) -0.0008(7) 0.0011(7) -0.0002(7)
O6 0.0203(8) 0.0215(8) 0.0236(8) 0.0016(8) -0.0002(7) 0.0026(8)
O7 0.0733(18) 0.0381(12) 0.0396(12) 0.0168(10) -0.0028(13) 0.0010(13)
O8 0.083(2) 0.0437(15) 0.080(2) -0.0082(15) 0.0485(19) -0.0007(15)
O9 0.0285(11) 0.0346(11) 0.0682(16) -0.0011(11) 0.0041(11) -0.0031(9)
O10 0.0591(16) 0.0658(17) 0.0454(14) 0.0247(12) 0.0198(14) 0.0262(15)
O11 0.0419(13) 0.0303(11) 0.0675(17) -0.0014(11) -0.0266(12) -0.0043(10)
O12 0.308(11) 0.121(5) 0.186(7) 0.003(5) 0.007(9) -0.040(7)
C1 0.0218(12) 0.0140(10) 0.0292(13) -0.0001(9) -0.0026(10) 0.0000(9)
C2 0.0193(11) 0.0251(12) 0.0498(16) 0.0040(13) 0.0065(15) 0.0022(10)
C3 0.0213(13) 0.0288(13) 0.064(2) 0.0042(14) -0.0042(15) 0.0086(12)
C4 0.0286(15) 0.0207(13) 0.0458(17) 0.0036(12) -0.0127(12) 0.0021(10)
C5 0.0532(19) 0.0231(14) 0.056(2) 0.0047(14) -0.0231(17) 0.0031(14)
C6 0.077(3) 0.0238(14) 0.0436(18) 0.0108(13) -0.0232(18) -0.0038(16)
C7 0.066(2) 0.0369(18) 0.0330(17) 0.0079(14) -0.0051(17) -0.0143(17)
C8 0.0417(17) 0.0316(15) 0.0326(15) 0.0036(12) -0.0009(13) -0.0053(13)
C9 0.0252(14) 0.0216(13) 0.0335(15) 0.0023(11) -0.0084(11) -0.0041(10)
C10 0.0203(12) 0.0176(11) 0.0286(13) -0.0003(10) -0.0018(11) 0.0005(10)
C11 0.0166(12) 0.0248(13) 0.0290(13) 0.0034(10) 0.0022(10) 0.0021(10)
C12 0.0224(13) 0.0257(13) 0.0371(15) 0.0004(12) 0.0024(11) -0.0007(10)
C13 0.0230(13) 0.0268(14) 0.0451(17) -0.0022(13) -0.0015(12) 0.0013(11)
C14 0.0299(15) 0.0293(15) 0.069(2) -0.0071(15) -0.0020(15) -0.0040(12)
C15 0.0222(14) 0.0407(19) 0.109(4) -0.010(2) -0.0043(19) -0.0079(14)
C16 0.0170(13) 0.0446(19) 0.094(3) -0.006(2) -0.0029(17) 0.0003(13)
C17 0.0205(13) 0.0301(15) 0.058(2) -0.0044(14) 0.0029(14) -0.0007(11)
C18 0.0202(13) 0.0312(16) 0.066(2) -0.0017(15) 0.0036(14) 0.0070(12)
C19 0.0267(13) 0.0233(13) 0.0478(18) -0.0032(13) 0.0046(13) 0.0044(11)
C20 0.0188(12) 0.0269(13) 0.0270(13) 0.0016(11) 0.0038(10) -0.0018(10)
C21 0.0255(11) 0.0281(12) 0.0254(11) -0.0015(11) -0.0038(11) -0.0003(16)
C22 0.0408(16) 0.0333(16) 0.0354(16) 0.0031(12) -0.0123(14) 0.0032(13)
C23 0.0340(17) 0.0475(19) 0.0464(19) -0.0016(15) -0.0210(15) 0.0052(14)
C24 0.0292(15) 0.0403(17) 0.0437(17) -0.0126(14) -0.0123(13) -0.0011(13)
C25 0.0286(16) 0.060(2) 0.062(2) -0.0169(19) -0.0195(16) -0.0043(16)
C26 0.0360(19) 0.047(2) 0.080(3) -0.024(2) -0.0104(19) -0.0137(16)
C27 0.0372(17) 0.0324(17) 0.068(2) -0.0155(16) -0.0007(17) -0.0095(14)
C28 0.0294(15) 0.0275(15) 0.053(2) -0.0084(14) -0.0046(14) -0.0036(12)
C29 0.0249(14) 0.0293(14) 0.0350(15) -0.0083(12) -0.0052(11) 0.0010(11)
C30 0.0266(14) 0.0258(12) 0.0246(12) -0.0033(10) -0.0036(11) 0.0008(11)
C31 0.0179(12) 0.0207(12) 0.0300(13) -0.0009(10) -0.0021(10) -0.0036(9)
C32 0.0237(13) 0.0213(12) 0.0326(14) -0.0031(11) -0.0002(11) -0.0032(11)
C33 0.0336(15) 0.0316(15) 0.0377(16) -0.0081(13) -0.0002(13) -0.0006(13)
C34 0.0442(19) 0.0408(18) 0.048(2) -0.0195(16) 0.0034(16) -0.0008(15)
C35 0.0325(17) 0.0426(19) 0.068(2) -0.0212(18) 0.0064(17) 0.0092(15)
C36 0.0256(15) 0.0364(17) 0.065(2) -0.0123(16) -0.0079(16) 0.0056(13)
C37 0.0202(13) 0.0233(13) 0.0464(17) -0.0031(12) 0.0005(12) -0.0015(10)
C38 0.0216(12) 0.0284(13) 0.0446(18) 0.0001(12) -0.0090(12) 0.0003(10)
C39 0.0288(12) 0.0224(11) 0.0288(13) -0.0017(12) -0.0053(13) -0.0032(10)
C40 0.0197(10) 0.0165(11) 0.0297(13) 0.0032(11) -0.0003(11) -0.0007(8)
C41 0.0221(13) 0.0204(12) 0.0208(11) 0.0054(9) 0.0041(9) 0.0003(9)
C42 0.0191(12) 0.0259(13) 0.0263(13) 0.0064(10) 0.0037(10) 0.0042(10)
C43 0.0286(14) 0.0211(13) 0.0315(14) 0.0043(11) 0.0079(11) 0.0059(11)
C44 0.0338(15) 0.0192(12) 0.0214(12) 0.0040(10) 0.0080(10) 0.0047(10)
C45 0.0447(17) 0.0209(13) 0.0322(15) 0.0019(11) 0.0134(13) 0.0067(12)
C46 0.064(2) 0.0235(14) 0.0269(14) -0.0069(11) 0.0027(14) 0.0010(13)
C47 0.0487(18) 0.0281(15) 0.0304(15) -0.0037(12) -0.0049(14) -0.0022(13)
C48 0.0363(15) 0.0232(13) 0.0277(14) -0.0011(11) -0.0043(12) 0.0037(11)
C49 0.0274(13) 0.0205(12) 0.0198(11) 0.0040(10) 0.0041(9) 0.0022(10)
C50 0.0241(13) 0.0182(11) 0.0209(12) 0.0037(9) 0.0024(9) 0.0032(9)
C51 0.0205(11) 0.0170(12) 0.0245(12) -0.0001(10) -0.0025(9) 0.0012(9)
C52 0.0236(12) 0.0214(12) 0.0276(14) -0.0012(10) -0.0055(11) -0.0008(10)
C53 0.0373(15) 0.0269(14) 0.0275(14) 0.0053(11) -0.0007(12) 0.0023(12)
C54 0.053(2) 0.0356(16) 0.0273(15) 0.0055(12) -0.0018(14) -0.0038(14)
C55 0.0578(19) 0.0310(15) 0.0314(14) 0.0124(14) -0.0142(14) -0.0015(16)
C56 0.0421(16) 0.0219(14) 0.0388(16) 0.0045(11) -0.0164(14) 0.0036(12)
C57 0.0285(13) 0.0193(13) 0.0319(14) 0.0014(10) -0.0099(11) 0.0011(10)
C58 0.0253(13) 0.0217(12) 0.0377(14) -0.0004(13) -0.0067(11) 0.0061(12)
C59 0.0193(12) 0.0248(12) 0.0304(14) -0.0030(11) 0.0000(11) 0.0018(10)
C60 0.0188(11) 0.0161(11) 0.0257(12) -0.0001(9) -0.0045(10) -0.0002(9)
C61 0.080(3) 0.053(2) 0.065(3) 0.023(2) 0.017(3) 0.011(2)
C62 0.094(4) 0.057(3) 0.058(3) 0.021(2) 0.017(2) 0.025(2)
C63 0.106(4) 0.046(2) 0.059(2) 0.0259(19) 0.018(3) 0.017(2)
C64 0.080(3) 0.042(2) 0.068(3) 0.016(2) 0.027(2) 0.007(2)
C65 0.079(3) 0.109(4) 0.105(4) 0.022(4) 0.028(3) 0.010(3)
C66 0.105(5) 0.132(6) 0.320(15) 0.012(7) 0.046(8) 0.049(4)
C67 0.438(19) 0.089(9) 0.085(9) 0.025(7) -0.083(11) -0.103(15)
C67' 0.138(9) 0.152(10) 0.21(2) 0.123(17) -0.040(13) 0.024(7)
C68 0.159(6) 0.070(4) 0.263(11) 0.005(6) 0.120(7) 0.004(4)
C69 0.0327(17) 0.046(2) 0.070(2) 0.0102(18) 0.0099(18) 0.0031(14)
C70 0.053(2) 0.101(4) 0.055(2) 0.022(3) 0.006(2) 0.000(2)
C71 0.061(3) 0.085(3) 0.059(3) -0.004(2) -0.0007(19) -0.029(2)
C72 0.051(2) 0.0389(19) 0.078(3) -0.0084(18) 0.012(2) -0.0097(16)
C73 0.048(4) 0.095(6) 0.042(3) 0.008(4) 0.015(3) -0.014(4)
C73' 0.050(7) 0.094(11) 0.053(7) 0.004(7) 0.021(6) 0.008(7)
C74 0.067(3) 0.072(3) 0.052(2) -0.003(2) 0.018(2) -0.020(2)
C75 0.085(3) 0.057(2) 0.050(2) 0.0122(18) -0.002(2) -0.006(3)
C76 0.068(3) 0.061(2) 0.0449(19) 0.0029(18) -0.001(2) 0.014(2)
C77 0.073(3) 0.0359(19) 0.072(3) -0.0077(19) -0.023(2) -0.0070(18)
C78 0.057(2) 0.098(4) 0.053(2) -0.013(2) -0.008(2) -0.036(2)
C79 0.047(2) 0.107(4) 0.069(3) 0.015(3) -0.010(2) 0.008(3)
C80 0.0398(19) 0.045(2) 0.088(3) 0.007(2) -0.022(2) 0.0007(16)
C81 0.155(8) 0.111(6) 0.158(8) 0.021(6) 0.050(7) -0.001(6)
C82 0.324(17) 0.098(6) 0.172(10) 0.000(6) -0.008(13) -0.001(9)
C83 0.303(16) 0.198(11) 0.110(7) -0.041(7) 0.099(9) -0.155(11)
C84 0.226(11) 0.108(6) 0.136(7) -0.044(6) 0.072(8) -0.001(7)
Li1 0.041(3) 0.027(2) 0.029(2) 0.004(2) 0.0036(19) 0.000(2)
Li2 0.030(2) 0.027(2) 0.038(2) 0.0062(19) 0.005(2) -0.003(2)
Li3 0.034(3) 0.030(2) 0.047(3) 0.001(2) -0.019(2) -0.005(2)

loop_
_atom_type_symbol
_atom_type_description
_atom_type_scat_dispersion_real
_atom_type_scat_dispersion_imag
_atom_type_scat_source
C C 0.0033 0.0016 'International Tables Vol C Tables 4.2.6.8 and 6.1.1.4'
H H 0.0000 0.0000 'International Tables Vol C Tables 4.2.6.8 and 6.1.1.4'
O O 0.0106 0.0060 'International Tables Vol C Tables 4.2.6.8 and 6.1.1.4'
Cl Cl 0.1484 0.1585 'International Tables Vol C Tables 4.2.6.8 and 6.1.1.4'
Li Li -0.0003 0.0001 'International Tables Vol C Tables 4.2.6.8 and 6.1.1.4'
U U -9.6767 9.6646 'International Tables Vol C Tables 4.2.6.8 and 6.1.1.4'

loop_
_geom_angle_atom_site_label_1
_geom_angle_atom_site_label_2
_geom_angle_atom_site_label_3
_geom_angle
O4 U1 O6 88.02(6)
O4 U1 O2 123.04(6)
O6 U1 O2 84.55(6)
O4 U1 O5 69.58(6)
O6 U1 O5 76.12(6)
O2 U1 O5 156.81(6)
O4 U1 O1 152.96(6)
O6 U1 O1 71.35(6)
O2 U1 O1 73.40(7)
O5 U1 O1 88.17(6)
O4 U1 O3 73.94(6)
O6 U1 O3 128.28(6)
O2 U1 O3 67.63(7)
O5 U1 O3 135.00(6)
O1 U1 O3 132.61(6)
O4 U1 Cl1 106.95(5)
O6 U1 Cl1 149.39(5)
O2 U1 Cl1 107.49(5)
O5 U1 Cl1 84.20(5)
O1 U1 Cl1 85.00(5)
O3 U1 Cl1 82.06(5)
O4 U1 Li3 124.16(10)
O6 U1 Li3 36.45(10)
O2 U1 Li3 70.12(12)
O5 U1 Li3 86.69(12)
O1 U1 Li3 35.88(10)
O3 U1 Li3 136.61(12)
Cl1 U1 Li3 120.42(10)
O4 U1 Li2 35.33(9)
O6 U1 Li2 85.45(10)
O2 U1 Li2 156.55(10)
O5 U1 Li2 34.92(9)
O1 U1 Li2 122.84(10)
O3 U1 Li2 102.99(10)
Cl1 U1 Li2 91.71(9)
Li3 U1 Li2 111.98(14)
O4 U1 Li1 103.70(10)
O6 U1 Li1 113.87(10)
O2 U1 Li1 34.86(10)
O5 U1 Li1 168.31(10)
O1 U1 Li1 100.64(10)
O3 U1 Li1 34.08(10)
Cl1 U1 Li1 88.89(9)
Li3 U1 Li1 104.96(14)
Li2 U1 Li1 136.41(13)
C1 O1 Li3 119.9(2)
C1 O1 U1 125.39(16)
Li3 O1 U1 98.16(17)
C20 O2 Li1 129.3(2)
C20 O2 U1 128.71(17)
Li1 O2 U1 101.96(16)
C21 O3 Li1 129.6(2)
C21 O3 U1 126.56(16)
Li1 O3 U1 101.27(17)
C40 O4 Li2 130.9(2)
C40 O4 U1 125.44(15)
Li2 O4 U1 101.01(16)
C41 O5 Li2 139.0(2)
C41 O5 U1 117.93(14)
Li2 O5 U1 100.96(16)
C60 O6 Li3 111.4(2)
C60 O6 U1 134.63(15)
Li3 O6 U1 98.41(16)
C64 O7 C61 107.4(3)
C64 O7 Li1 116.9(3)
C61 O7 Li1 119.5(3)
C68 O8 C65 110.7(4)
C68 O8 Li1 118.6(4)
C65 O8 Li1 128.6(4)
C69 O9 C72 109.8(3)
C69 O9 Li2 127.8(2)
C72 O9 Li2 114.3(2)
C76 O10 C73 106.9(4)
C76 O10 C73' 105.4(6)
C73 O10 C73' 39.5(6)
C76 O10 Li2 132.8(3)
C73 O10 Li2 119.2(4)
C73' O10 Li2 103.6(6)
C77 O11 C80 105.7(3)
C77 O11 Li3 127.5(3)
C80 O11 Li3 126.3(3)
C81 O12 C84 108.6(8)
O1 C1 C10 121.3(2)
O1 C1 C2 118.7(2)
C10 C1 C2 120.0(2)
C3 C2 C1 120.8(3)
C2 C3 C4 121.1(3)
C3 C4 C5 122.1(3)
C3 C4 C9 118.9(3)
C5 C4 C9 119.0(3)
C6 C5 C4 121.2(3)
C5 C6 C7 120.0(3)
C6 C7 C8 121.0(3)
C7 C8 C9 121.5(3)
C8 C9 C4 117.2(3)
C8 C9 C10 123.8(3)
C4 C9 C10 119.0(3)
C1 C10 C9 120.0(2)
C1 C10 C11 118.7(2)
C9 C10 C11 121.3(2)
C20 C11 C12 118.7(2)
C20 C11 C10 121.5(2)
C12 C11 C10 119.7(2)
C17 C12 C13 117.7(3)
C17 C12 C11 120.4(2)
C13 C12 C11 121.9(2)
C14 C13 C12 121.2(3)
C13 C14 C15 120.5(3)
C16 C15 C14 120.2(3)
C15 C16 C17 120.3(3)
C16 C17 C12 120.0(3)
C16 C17 C18 121.1(3)
C12 C17 C18 118.9(3)
C19 C18 C17 120.1(3)
C18 C19 C20 121.8(3)
O2 C20 C11 122.4(2)
O2 C20 C19 117.5(2)
C11 C20 C19 120.0(2)
O3 C21 C30 121.8(2)
O3 C21 C22 119.1(2)
C30 C21 C22 119.0(3)
C23 C22 C21 122.0(3)
C22 C23 C24 120.7(3)
C23 C24 C25 122.4(3)
C23 C24 C29 118.5(3)
C25 C24 C29 119.1(3)
C26 C25 C24 121.7(3)
C25 C26 C27 120.1(3)
C28 C27 C26 120.3(4)
C27 C28 C29 121.1(3)
C28 C29 C30 122.2(3)
C28 C29 C24 117.7(3)
C30 C29 C24 120.0(3)
C21 C30 C29 119.5(3)
C21 C30 C31 119.3(2)
C29 C30 C31 121.1(2)
C40 C31 C32 118.6(2)
C40 C31 C30 120.1(2)
C32 C31 C30 121.3(2)
C33 C32 C37 118.0(3)
C33 C32 C31 122.2(3)
C37 C32 C31 119.8(3)
C34 C33 C32 121.3(3)
C33 C34 C35 120.5(3)
C36 C35 C34 119.8(3)
C35 C36 C37 121.3(3)
C38 C37 C36 121.8(3)
C38 C37 C32 119.1(3)
C36 C37 C32 119.1(3)
C39 C38 C37 120.9(3)
C38 C39 C40 120.9(3)
O4 C40 C31 122.3(2)
O4 C40 C39 117.3(3)
C31 C40 C39 120.3(2)
O5 C41 C50 121.8(2)
O5 C41 C42 117.7(2)
C50 C41 C42 120.5(2)
C43 C42 C41 120.9(3)
C42 C43 C44 121.0(3)
C43 C44 C45 122.3(3)
C43 C44 C49 119.1(2)
C45 C44 C49 118.6(3)
C46 C45 C44 121.1(3)
C45 C46 C47 120.7(3)
C48 C47 C46 120.4(3)
C47 C48 C49 121.1(3)
C48 C49 C44 118.0(2)
C48 C49 C50 122.5(2)
C44 C49 C50 119.5(2)
C41 C50 C49 118.7(2)
C41 C50 C51 121.3(2)
C49 C50 C51 120.0(2)
C60 C51 C52 119.4(2)
C60 C51 C50 121.1(2)
C52 C51 C50 119.5(2)
C53 C52 C57 117.4(3)
C53 C52 C51 123.0(2)
C57 C52 C51 119.5(2)
C54 C53 C52 121.6(3)
C55 C54 C53 120.7(3)
C56 C55 C54 119.9(3)
C55 C56 C57 121.4(3)
C58 C57 C56 122.1(3)
C58 C57 C52 118.9(2)
C56 C57 C52 119.0(3)
C59 C58 C57 120.9(2)
C58 C59 C60 121.6(3)
O6 C60 C51 123.5(2)
O6 C60 C59 117.0(2)
C51 C60 C59 119.5(2)
O6 C60 Li3 41.24(16)
C51 C60 Li3 99.2(2)
C59 C60 Li3 125.6(2)
O7 C61 C62 106.4(3)
C61 C62 C63 107.1(4)
C62 C63 C64 105.7(3)
O7 C64 C63 106.4(4)
O8 C65 C66 99.9(5)
C67' C66 C67 36.7(10)
C67' C66 C65 110.9(7)
C67 C66 C65 98.5(8)
C68 C67 C66 99.0(7)
C68 C67' C66 99.6(8)
O8 C68 C67' 110.9(7)
O8 C68 C67 89.1(9)
C67' C68 C67 37.4(11)
O9 C69 C70 104.7(3)
C71 C70 C69 102.4(3)
C70 C71 C72 101.9(3)
O9 C72 C71 105.7(3)
O10 C73 C74 102.3(5)
C74 C73' O10 107.4(10)
C74 C73' Li2 150.3(8)
O10 C73' Li2 43.7(4)
C73' C74 C75 107.1(6)
C73' C74 C73 39.8(7)
C75 C74 C73 101.1(4)
C74 C75 C76 105.1(4)
O10 C76 C75 107.0(4)
O11 C77 C78 106.5(3)
C77 C78 C79 104.3(3)
C80 C79 C78 102.6(4)
O11 C80 C79 105.5(4)
O12 C81 C82 105.2(9)
C83 C82 C81 105.1(9)
C82 C83 C84 112.3(8)
C83 C84 O12 97.8(9)
O3 Li1 O8 114.6(3)
O3 Li1 O2 86.0(2)
O8 Li1 O2 117.8(3)
O3 Li1 O7 118.4(3)
O8 Li1 O7 105.7(3)
O2 Li1 O7 114.1(3)
O3 Li1 U1 44.65(12)
O8 Li1 U1 137.1(2)
O2 Li1 U1 43.17(11)
O7 Li1 U1 117.2(2)
O5 Li2 O10 126.8(3)
O5 Li2 O4 86.9(2)
O10 Li2 O4 123.7(3)
O5 Li2 O9 110.4(2)
O10 Li2 O9 98.2(2)
O4 Li2 O9 111.0(3)
O5 Li2 C73' 100.9(4)
O10 Li2 C73' 32.7(3)
O4 Li2 C73' 152.0(4)
O9 Li2 C73' 91.7(4)
O5 Li2 U1 44.12(11)
O10 Li2 U1 149.7(2)
O4 Li2 U1 43.65(11)
O9 Li2 U1 112.0(2)
C73' Li2 U1 142.1(4)
O11 Li3 O1 155.4(3)
O11 Li3 O6 114.7(3)
O1 Li3 O6 89.7(2)
O11 Li3 C60 94.2(2)
O1 Li3 C60 107.9(2)
O6 Li3 C60 27.38(11)
O11 Li3 U1 158.4(3)
O1 Li3 U1 45.96(12)
O6 Li3 U1 45.15(11)
C60 Li3 U1 68.98(12)

loop_
_geom_bond_atom_site_label_1
_geom_bond_atom_site_label_2
_geom_bond_distance
U1 O4 2.2939(17)
U1 O6 2.2969(17)
U1 O2 2.3110(19)
U1 O5 2.3131(18)
U1 O1 2.3274(18)
U1 O3 2.3676(19)
U1 Cl1 2.6718(7)
U1 Li3 3.205(5)
U1 Li2 3.262(5)
U1 Li1 3.304(5)
O1 C1 1.347(3)
O1 Li3 1.898(5)
O2 C20 1.346(3)
O2 Li1 1.931(5)
O3 C21 1.339(3)
O3 Li1 1.888(5)
O4 C40 1.347(3)
O4 Li2 1.922(5)
O5 C41 1.341(3)
O5 Li2 1.902(5)
O6 C60 1.343(3)
O6 Li3 1.925(5)
O7 C64 1.413(5)
O7 C61 1.462(5)
O7 Li1 1.951(6)
O8 C68 1.420(6)
O8 C65 1.420(5)
O8 Li1 1.926(6)
O9 C69 1.429(4)
O9 C72 1.437(4)
O9 Li2 1.965(5)
O10 C76 1.404(5)
O10 C73 1.460(6)
O10 C73' 1.498(13)
O10 Li2 1.917(5)
O11 C77 1.431(4)
O11 C80 1.441(4)
O11 Li3 1.879(5)
O12 C81 1.419(11)
O12 C84 1.532(13)
C1 C10 1.387(4)
C1 C2 1.415(3)
C2 C3 1.356(4)
C3 C4 1.419(5)
C4 C5 1.423(4)
C4 C9 1.426(4)
C5 C6 1.361(6)
C6 C7 1.370(6)
C7 C8 1.379(5)
C8 C9 1.409(4)
C9 C10 1.427(4)
C10 C11 1.495(3)
C11 C20 1.385(4)
C11 C12 1.436(4)
C12 C17 1.417(4)
C12 C13 1.424(4)
C13 C14 1.365(4)
C14 C15 1.405(5)
C15 C16 1.373(5)
C16 C17 1.416(4)
C17 C18 1.418(4)
C18 C19 1.361(4)
C19 C20 1.420(4)
C21 C30 1.394(4)
C21 C22 1.418(4)
C22 C23 1.359(5)
C23 C24 1.411(5)
C24 C25 1.418(4)
C24 C29 1.430(4)
C25 C26 1.335(6)
C26 C27 1.419(6)
C27 C28 1.367(4)
C28 C29 1.421(4)
C29 C30 1.428(4)
C30 C31 1.492(4)
C31 C40 1.387(4)
C31 C32 1.442(4)
C32 C33 1.421(4)
C32 C37 1.425(4)
C33 C34 1.363(5)
C34 C35 1.410(5)
C35 C36 1.365(5)
C36 C37 1.414(4)
C37 C38 1.404(4)
C38 C39 1.362(4)
C39 C40 1.423(4)
C41 C50 1.384(4)
C41 C42 1.426(3)
C42 C43 1.360(4)
C43 C44 1.404(4)
C44 C45 1.421(4)
C44 C49 1.429(4)
C45 C46 1.361(5)
C46 C47 1.384(5)
C47 C48 1.379(4)
C48 C49 1.414(4)
C49 C50 1.447(4)
C50 C51 1.505(3)
C51 C60 1.393(4)
C51 C52 1.441(4)
C52 C53 1.403(4)
C52 C57 1.434(4)
C53 C54 1.388(4)
C54 C55 1.384(5)
C55 C56 1.362(5)
C56 C57 1.423(4)
C57 C58 1.411(4)
C58 C59 1.360(4)
C59 C60 1.428(3)
C60 Li3 2.719(6)
C61 C62 1.471(5)
C62 C63 1.474(7)
C63 C64 1.507(6)
C65 C66 1.548(7)
C66 C67' 1.523(9)
C66 C67 1.530(9)
C67 C68 1.502(9)
C67' C68 1.497(9)
C69 C70 1.503(6)
C70 C71 1.502(7)
C71 C72 1.517(6)
C73 C74 1.524(8)
C73' C74 1.385(15)
C73' Li2 2.696(14)
C74 C75 1.486(7)
C75 C76 1.518(5)
C77 C78 1.499(6)
C78 C79 1.553(7)
C79 C80 1.443(6)
C81 C82 1.495(12)
C82 C83 1.431(15)
C83 C84 1.516(14)
